data_4327205
loop_
_publ_author_name
'Jeremiah S. Duncan'
'Michael J. Zdilla'
'Sonny C. Lee'

_publ_contact_author_address
;                                                                               
 Department of Chemistry
 University of Waterloo
 200 University Avenue West
 Waterloo, Ontario  N2L 3G1
 CANADA  
;
_publ_contact_author_email sclee@uwaterloo.ca
_publ_contact_author_fax 519-746-0435
_publ_contact_author_name 'Sonny C. Lee'
_publ_contact_author_phone '519-885-1211 x7501'
_publ_section_title
;
 Synthesis and Elaboration of the Dinuclear Iron-Imide Cluster Core
 [Fe2(\m-NR)2]2+
;
_journal_name_full 'Inorganic Chemistry'
_journal_page_first 1071
_journal_page_last 1080
_journal_paper_doi 10.1021/ic061133+
_journal_volume 46
_journal_year 2007
_chemical_compound_source 'Chemical synthesis, S.C. Lee lab'
_chemical_formula_moiety '(C8H20N +)2 (Fe 3+)2 (C6H5N 2-)2 (Cl-1)4'
_chemical_formula_structural (C8H20N)2(Fe2(NC6H5)2Cl4)
_chemical_formula_sum 'C28 H50 Cl4 Fe2 N4'
_chemical_formula_weight 696.22
_chemical_name_common (NEt4)2[Fe2(mu-NPh)2Cl4]
_chemical_name_systematic
; 
 ? 
;
_space_group_IT_number 12
_symmetry_cell_setting monoclinic
_symmetry_space_group_name_Hall '-C 2y'
_symmetry_space_group_name_H-M 'C 1 2/m 1'
_atom_sites_solution_hydrogens geom
_atom_sites_solution_primary direct
_atom_sites_solution_secondary difmap
_audit_creation_method SHELXL
_cell_angle_alpha 90.00
_cell_angle_beta 107.954(4)
_cell_angle_gamma 90.00
_cell_formula_units_Z 2
_cell_length_a 14.2101(10)
_cell_length_b 13.4726(11)
_cell_length_c 9.2165(5)
_cell_measurement_reflns_used 4533
_cell_measurement_temperature 200(2)
_cell_measurement_theta_max 26.05
_cell_measurement_theta_min 2.13
_cell_volume 1678.5(2)
_computing_cell_refinement DENZO-SMN
_computing_data_collection 'NONIUS COLLECT'
_computing_data_reduction DENZO-SMN
_computing_molecular_graphics 'Siemens SHELXTL'
_computing_publication_material 'CIFTAB, Siemens SHELXTL'
_computing_structure_refinement 'Siemens SHELXTL'
_computing_structure_solution 'Siemens SHELXTL'
_diffrn_ambient_temperature 200(2)
_diffrn_measurement_device 'Nonius KappaCCD'
_diffrn_measurement_method '\w scans'
_diffrn_radiation_monochromator graphite
_diffrn_radiation_source 'fine-focus sealed tube'
_diffrn_radiation_type MoK\a
_diffrn_radiation_wavelength 0.71073
_diffrn_reflns_av_R_equivalents 0.040
_diffrn_reflns_av_sigmaI/netI 0.0472
_diffrn_reflns_limit_h_max 17
_diffrn_reflns_limit_h_min 0
_diffrn_reflns_limit_k_max 16
_diffrn_reflns_limit_k_min 0
_diffrn_reflns_limit_l_max 10
_diffrn_reflns_limit_l_min -11
_diffrn_reflns_number 4533
_diffrn_reflns_theta_max 26.05
_diffrn_reflns_theta_min 2.13
_diffrn_standards_number 0
_exptl_absorpt_coefficient_mu 1.206
_exptl_absorpt_correction_type none
_exptl_crystal_colour purple-black
_exptl_crystal_density_diffrn 1.378
_exptl_crystal_description needles
_exptl_crystal_F_000 732
_exptl_crystal_size_max 0.38
_exptl_crystal_size_mid 0.10
_exptl_crystal_size_min 0.10
_refine_diff_density_max 0.704
_refine_diff_density_min -0.350
_refine_diff_density_rms 0.069
_refine_ls_extinction_method none
_refine_ls_goodness_of_fit_all 1.070
_refine_ls_goodness_of_fit_obs 1.101
_refine_ls_hydrogen_treatment constr
_refine_ls_matrix_type full
_refine_ls_number_parameters 140
_refine_ls_number_reflns 1736
_refine_ls_number_restraints 0
_refine_ls_restrained_S_all 1.070
_refine_ls_restrained_S_obs 1.101
_refine_ls_R_factor_all 0.0557
_refine_ls_R_factor_obs 0.0377
_refine_ls_shift/esd_max 0.000
_refine_ls_shift/esd_mean 0.000
_refine_ls_structure_factor_coef Fsqd
_refine_ls_weighting_details 'w=1/[\s^2^(Fo^2^)+(0.0454P)^2^+1.3777P] where P=(Fo^2^+2Fc^2^)/3'
_refine_ls_weighting_scheme calc
_refine_ls_wR_factor_all 0.0983
_refine_ls_wR_factor_obs 0.0889
_reflns_number_observed 1367
_reflns_number_total 1736
_reflns_observed_criterion I>2\s(I)
_cod_data_source_file ic0611332Bsi20060622_121538_03.cif
_cod_data_source_block (NEt4)2[Fe2(mu-NPh)2Cl4]
_cod_database_code 4327205

loop_
_symmetry_equiv_pos_as_xyz
'x, y, z'
'-x, y, -z'
'x+1/2, y+1/2, z'
'-x+1/2, y+1/2, -z'
'-x, -y, -z'
'x, -y, z'
'-x+1/2, -y+1/2, -z'
'x+1/2, -y+1/2, z'

loop_
_atom_site_aniso_label
_atom_site_aniso_U_11
_atom_site_aniso_U_22
_atom_site_aniso_U_33
_atom_site_aniso_U_23
_atom_site_aniso_U_13
_atom_site_aniso_U_12
Fe1 0.0261(3) 0.0270(3) 0.0282(3) 0.000 0.0052(2) 0.000
Cl1 0.0536(5) 0.0395(5) 0.0333(4) 0.0078(3) 0.0034(3) -0.0026(3)
N1 0.0249(15) 0.033(2) 0.033(2) 0.000 0.0074(12) 0.000
C1 0.026(2) 0.045(2) 0.021(2) 0.000 0.0042(14) 0.000
C2 0.038(2) 0.060(2) 0.062(2) 0.010(2) 0.0167(15) 0.013(2)
C3 0.041(2) 0.120(4) 0.067(2) 0.020(2) 0.019(2) 0.037(2)
C4 0.026(2) 0.171(7) 0.033(2) 0.000 0.007(2) 0.000
N2 0.030(2) 0.020(14) 0.0199(15) -0.003(3) 0.0052(12) -0.007(4)
C5 0.028(2) 0.037(6) 0.030(2) -0.001(2) 0.003(2) -0.005(2)
C6 0.046(3) 0.042(4) 0.056(4) 0.004(3) 0.019(3) 0.007(3)
C7 0.044(3) 0.036(3) 0.022(2) 0.004(2) 0.008(2) 0.001(3)
C8 0.057(4) 0.033(3) 0.037(3) 0.007(3) 0.018(3) -0.002(3)
C9 0.037(3) 0.030(3) 0.029(3) -0.001(2) 0.008(2) -0.001(2)
C10 0.039(3) 0.054(4) 0.041(3) 0.000(3) 0.015(3) 0.004(3)
C11 0.036(3) 0.036(3) 0.028(3) -0.012(2) 0.003(2) -0.010(3)
C12 0.057(4) 0.044(4) 0.029(3) 0.003(3) 0.011(3) -0.010(3)

loop_
_atom_site_label
_atom_site_type_symbol
_atom_site_fract_x
_atom_site_fract_y
_atom_site_fract_z
_atom_site_U_iso_or_equiv
_atom_site_thermal_displace_type
_atom_site_occupancy
_atom_site_calc_flag
_atom_site_refinement_flags
_atom_site_disorder_group
Fe' Fe -0.5000 -0.2873(31) -0.5000 0.028 Uiso 0.0130(9) d SP 2
Cl' Cl -0.4575(29) 0.0000 -0.2931(44) 0.045 Uiso 0.026(2) d SP 2
Fe1 Fe -0.5000 -0.09522(4) -0.5000 0.0278(2) Uani 0.9870(9) d SP .
Cl1 Cl -0.46075(5) -0.19728(6) -0.29376(8) 0.0444(2) Uani 0.9870(9) d P .
N1 N -0.4016(2) 0.0000 -0.4914(3) 0.0305(7) Uani 1 d S .
C1 C -0.3013(2) 0.0000 -0.4688(4) 0.0313(9) Uani 1 d S .
C2 C -0.2480(2) -0.0879(3) -0.4549(4) 0.0532(9) Uani 1 d . .
H2 H -0.2817(2) -0.1496(3) -0.4643(4) 0.064 Uiso 1 calc R .
C3 C -0.1464(3) -0.0869(4) -0.4275(4) 0.0757(13) Uani 1 d . .
H3 H -0.1115(3) -0.1478(4) -0.4196(4) 0.091 Uiso 1 calc R .
C4 C -0.0963(3) 0.0000 -0.4119(5) 0.077(2) Uani 1 d S .
H4 H -0.0264(3) 0.0000 -0.3901(5) 0.093 Uiso 1 calc SR .
N2 N -0.2345(3) -0.0118(24) 0.0548(4) 0.024(4) Uani 0.50 d P -1
C5 C -0.3419(3) 0.0238(4) -0.0135(5) 0.033(2) Uani 0.50 d P -1
H5A H -0.3451(3) 0.0694(4) -0.0990(5) 0.040 Uiso 0.50 calc PR -1
H5B H -0.3839(3) -0.0344(4) -0.0564(5) 0.040 Uiso 0.50 calc PR -1
C6 C -0.3857(4) 0.0763(5) 0.0965(7) 0.0472(15) Uani 0.50 d P -1
H6A H -0.4518(13) 0.1010(26) 0.0409(10) 0.071 Uiso 0.50 calc PR -1
H6B H -0.3431(16) 0.1321(18) 0.1441(35) 0.071 Uiso 0.50 calc PR -1
H6C H -0.3903(27) 0.0296(9) 0.1756(26) 0.071 Uiso 0.50 calc PR -1
C7 C -0.2207(4) -0.0738(4) 0.1964(5) 0.0346(13) Uani 0.50 d P -1
H7A H -0.1515(4) -0.0978(4) 0.2325(5) 0.042 Uiso 0.50 calc PR -1
H7B H -0.2315(4) -0.0313(4) 0.2774(5) 0.042 Uiso 0.50 calc PR -1
C8 C -0.2891(4) -0.1614(4) 0.1722(6) 0.0416(14) Uani 0.50 d P -1
H8A H -0.2695(18) -0.2040(16) 0.2628(19) 0.062 Uiso 0.50 calc PR -1
H8B H -0.2853(22) -0.1993(17) 0.0834(27) 0.062 Uiso 0.50 calc PR -1
H8C H -0.3570(6) -0.1382(5) 0.1548(45) 0.062 Uiso 0.50 calc PR -1
C9 C -0.2095(4) -0.0670(4) -0.0708(6) 0.0323(12) Uani 0.50 d P -1
H9A H -0.2182(4) -0.0214(4) -0.1582(6) 0.039 Uiso 0.50 calc PR -1
H9B H -0.2571(4) -0.1222(4) -0.1056(6) 0.039 Uiso 0.50 calc PR -1
C10 C -0.1049(5) -0.1093(5) -0.0261(7) 0.044(2) Uani 0.50 d P -1
H10A H -0.0922(11) -0.1374(27) -0.1164(11) 0.066 Uiso 0.50 calc PR -1
H10B H -0.0982(10) -0.1615(21) 0.0506(34) 0.066 Uiso 0.50 calc PR -1
H10C H -0.0571(5) -0.0563(8) 0.0163(42) 0.066 Uiso 0.50 calc PR -1
C11 C -0.1669(4) 0.0801(4) 0.1031(6) 0.0351(13) Uani 0.50 d P -1
H11A H -0.1894(4) 0.1188(4) 0.1775(6) 0.042 Uiso 0.50 calc PR -1
H11B H -0.0988(4) 0.0570(4) 0.1560(6) 0.042 Uiso 0.50 calc PR -1
C12 C -0.1635(5) 0.1482(5) -0.0245(6) 0.0436(15) Uani 0.50 d P -1
H12A H -0.1231(26) 0.2065(16) 0.0178(7) 0.065 Uiso 0.50 calc PR -1
H12B H -0.2308(6) 0.1694(25) -0.0812(30) 0.065 Uiso 0.50 calc PR -1
H12C H -0.1343(28) 0.1130(11) -0.0934(26) 0.065 Uiso 0.50 calc PR -1

loop_
_atom_type_symbol
_atom_type_description
_atom_type_scat_dispersion_real
_atom_type_scat_dispersion_imag
_atom_type_scat_source
C C 0.0033 0.0016 'International Tables Vol C Tables 4.2.6.8 and 6.1.1.4'
H H 0.0000 0.0000 'International Tables Vol C Tables 4.2.6.8 and 6.1.1.4'
N N 0.0061 0.0033 'International Tables Vol C Tables 4.2.6.8 and 6.1.1.4'
Cl Cl 0.1484 0.1585 'International Tables Vol C Tables 4.2.6.8 and 6.1.1.4'
Fe Fe 0.3463 0.8444 'International Tables Vol C Tables 4.2.6.8 and 6.1.1.4'

loop_
_geom_angle_atom_site_label_1
_geom_angle_atom_site_label_2
_geom_angle_atom_site_label_3
_geom_angle
_geom_angle_site_symmetry_1
_geom_angle_site_symmetry_3
Cl1 Fe' Cl1 112.3(18) 2_454 .
Cl1 Fe' Fe1 56.2(9) 2_454 .
Cl1 Fe' Fe1 56.2(9) . .
Fe1 Cl' Fe1 70.5(11) . 5_454
N1 Fe1 N1 94.02(12) . 5_454
N1 Fe1 Cl' 69.2(9) . 5_454
N1 Fe1 Cl' 64.4(9) 5_454 5_454
N1 Fe1 Cl' 64.4(9) . .
N1 Fe1 Cl' 69.2(9) 5_454 .
Cl' Fe1 Cl' 109.5(12) 5_454 .
N1 Fe1 Cl1 115.83(8) . 2_454
N1 Fe1 Cl1 112.94(8) 5_454 2_454
Cl' Fe1 Cl1 72.5(6) 5_454 2_454
Cl' Fe1 Cl1 177.7(7) . 2_454
N1 Fe1 Cl1 112.94(8) . .
N1 Fe1 Cl1 115.83(8) 5_454 .
Cl' Fe1 Cl1 177.7(7) 5_454 .
Cl' Fe1 Cl1 72.5(6) . .
Cl1 Fe1 Cl1 105.50(4) 2_454 .
N1 Fe1 Fe1 47.01(6) . 5_454
N1 Fe1 Fe1 47.01(6) 5_454 5_454
Cl' Fe1 Fe1 54.7(6) 5_454 5_454
Cl' Fe1 Fe1 54.7(6) . 5_454
Cl1 Fe1 Fe1 127.25(2) 2_454 5_454
Cl1 Fe1 Fe1 127.25(2) . 5_454
N1 Fe1 Fe' 132.99(6) . .
N1 Fe1 Fe' 132.99(6) 5_454 .
Cl' Fe1 Fe' 125.3(6) 5_454 .
Cl' Fe1 Fe' 125.3(6) . .
Cl1 Fe1 Fe' 52.75(2) 2_454 .
Cl1 Fe1 Fe' 52.75(2) . .
Fe1 Fe1 Fe' 180.000(3) 5_454 .
Fe' Cl1 Fe1 71.1(9) . .
C1 N1 Fe1 136.77(6) . .
C1 N1 Fe1 136.77(6) . 5_454
Fe1 N1 Fe1 85.98(12) . 5_454
N1 C1 C2 121.6(2) . 6
N1 C1 C2 121.6(2) . .
C2 C1 C2 116.8(4) 6 .
C3 C2 C1 121.1(4) . .
C4 C3 C2 120.7(4) . .
C3 C4 C3 119.6(5) . 6
C9 N2 C7 113.1(20) . .
C9 N2 C5 106.2(5) . .
C7 N2 C5 112.0(6) . .
C9 N2 C11 110.0(7) . .
C7 N2 C11 106.9(6) . .
C5 N2 C11 108.6(19) . .
C6 C5 N2 115.5(6) . .
C8 C7 N2 113.7(9) . .
N2 C9 C10 114.7(5) . .
C12 C11 N2 115.5(6) . .

loop_
_geom_bond_atom_site_label_1
_geom_bond_atom_site_label_2
_geom_bond_distance
_geom_bond_site_symmetry_2
Fe' Cl1 2.18(2) 2_454
Fe' Cl1 2.18(2) .
Fe' Fe1 2.59(4) .
Cl' Fe1 2.22(3) .
Cl' Fe1 2.22(3) 5_454
Fe1 N1 1.881(2) .
Fe1 N1 1.881(2) 5_454
Fe1 Cl' 2.22(3) 5_454
Fe1 Cl1 2.2719(8) 2_454
Fe1 Cl1 2.2719(8) .
Fe1 Fe1 2.5656(11) 5_454
N1 C1 1.375(4) .
N1 Fe1 1.881(2) 5_454
C1 C2 1.390(4) 6
C1 C2 1.390(4) .
C2 C3 1.387(4) .
C3 C4 1.355(5) .
C4 C3 1.355(5) 6
N2 C9 1.51(2) .
N2 C7 1.51(2) .
N2 C5 1.538(11) .
N2 C11 1.55(3) .
C5 C6 1.518(7) .
C7 C8 1.501(8) .
C9 C10 1.525(7) .
C11 C12 1.504(8) .

loop_
_geom_torsion_atom_site_label_1
_geom_torsion_atom_site_label_2
_geom_torsion_atom_site_label_3
_geom_torsion_atom_site_label_4
_geom_torsion
_geom_torsion_site_symmetry_1
_geom_torsion_site_symmetry_4
Fe1 Cl' Fe1 N1 54.0(5) 5_454 .
Fe1 Cl' Fe1 N1 -51.3(5) 5_454 5_454
Fe1 Cl' Fe1 Cl' 0.001(3) 5_454 5_454
Fe1 Cl' Fe1 Cl1 150.5(216) 5_454 2_454
Fe1 Cl' Fe1 Cl1 -178.8(10) 5_454 .
Fe1 Cl' Fe1 Fe1 0.000(1) 5_454 5_454
Fe1 Cl' Fe1 Fe' 180.000(4) 5_454 .
Cl1 Fe' Fe1 N1 -92.26(12) 2_454 .
Cl1 Fe' Fe1 N1 87.74(12) . .
Cl1 Fe' Fe1 N1 87.74(12) 2_454 5_454
Cl1 Fe' Fe1 N1 -92.26(12) . 5_454
Cl1 Fe' Fe1 Cl' 1.4(12) 2_454 5_454
Cl1 Fe' Fe1 Cl' -178.6(12) . 5_454
Cl1 Fe' Fe1 Cl' -178.6(12) 2_454 .
Cl1 Fe' Fe1 Cl' 1.4(12) . .
Cl1 Fe' Fe1 Cl1 0.000(4) 2_454 2_454
Cl1 Fe' Fe1 Cl1 180.002(2) . 2_454
Cl1 Fe' Fe1 Cl1 179.998(4) 2_454 .
Cl1 Fe' Fe1 Cl1 0.000(2) . .
Cl1 Fe' Fe1 Fe1 -89.1(274) 2_454 5_454
Cl1 Fe' Fe1 Fe1 90.9(310) . 5_454
Cl1 Fe' Cl1 Fe1 -0.002(3) 2_454 .
Fe1 Fe' Cl1 Fe1 0.000(2) . .
N1 Fe1 Cl1 Fe' -127.47(7) . .
N1 Fe1 Cl1 Fe' 125.70(7) 5_454 .
Cl' Fe1 Cl1 Fe' 30.3(231) 5_454 .
Cl' Fe1 Cl1 Fe' -178.8(10) . .
Cl1 Fe1 Cl1 Fe' 0.001(3) 2_454 .
Fe1 Fe1 Cl1 Fe' 180.000(3) 5_454 .
Fe' Fe1 Cl1 Fe' 0.000(3) . .
N1 Fe1 N1 C1 172.5(4) 5_454 .
Cl' Fe1 N1 C1 -126.8(9) 5_454 .
Cl' Fe1 N1 C1 107.9(9) . .
Cl1 Fe1 N1 C1 -69.6(3) 2_454 .
Cl1 Fe1 N1 C1 52.3(3) . .
Fe1 Fe1 N1 C1 172.5(4) 5_454 .
Fe' Fe1 N1 C1 -7.5(4) . .
N1 Fe1 N1 Fe1 0.0 5_454 5_454
Cl' Fe1 N1 Fe1 60.7(8) 5_454 5_454
Cl' Fe1 N1 Fe1 -64.6(8) . 5_454
Cl1 Fe1 N1 Fe1 117.91(7) 2_454 5_454
Cl1 Fe1 N1 Fe1 -120.27(7) . 5_454
Fe1 Fe1 N1 Fe1 0.0 5_454 5_454
Fe' Fe1 N1 Fe1 180.0 . 5_454
Fe1 N1 C1 C2 -173.7(3) . 6
Fe1 N1 C1 C2 -4.6(5) 5_454 6
Fe1 N1 C1 C2 4.6(5) . .
Fe1 N1 C1 C2 173.7(3) 5_454 .
N1 C1 C2 C3 -178.0(3) . .
C2 C1 C2 C3 0.4(6) 6 .
C1 C2 C3 C4 0.7(6) . .
C2 C3 C4 C3 -1.9(7) . 6
C9 N2 C5 C6 176.3(10) . .
C7 N2 C5 C6 52.4(21) . .
C11 N2 C5 C6 -65.4(8) . .
C9 N2 C7 C8 -64.4(6) . .
C5 N2 C7 C8 55.5(19) . .
C11 N2 C7 C8 174.3(7) . .
C7 N2 C9 C10 -56.6(12) . .
C5 N2 C9 C10 -179.8(10) . .
C11 N2 C9 C10 62.9(15) . .
C9 N2 C11 C12 52.2(14) . .
C7 N2 C11 C12 175.4(7) . .
C5 N2 C11 C12 -63.6(6) . .
